data_4003858
loop_
_publ_author_name
'Zhang, Keke'
'Sun, Changquan Calvin'
'Liu, Yu'
'Wang, Chenguang'
'Shi, Peng'
'Xu, Jun'
'Wu, Songgu'
'Gong, Junbo'

_publ_section_title
;
 Structural Origins of Elastic and 2D Plastic Flexibility of Molecular
 Crystals Investigated with Two Polymorphs of Conformationally Rigid
 Coumarin
;
_journal_name_full 'Chemistry of Materials'
_journal_paper_doi 10.1021/acs.chemmater.0c04560
_journal_year 2021
_chemical_formula_moiety 'C9 H6 O2'
_chemical_formula_sum 'C9 H6 O2'
_chemical_formula_weight 146.14
_space_group_crystal_system orthorhombic
_space_group_IT_number 29
_space_group_name_Hall 'P 2c -2ac'
_space_group_name_H-M_alt 'P c a 21'
_atom_sites_solution_hydrogens geom
_atom_sites_solution_primary dual
_audit_creation_date 2020-01-03
_audit_creation_method
;
Olex2 1.2-ac3
(compiled 2017.08.10 svn.r3458 for OlexSys, GUI svn.r5381)
;
_cell_angle_alpha 90
_cell_angle_beta 90
_cell_angle_gamma 90
_cell_formula_units_Z 4
_cell_length_a 15.5205(9)
_cell_length_b 5.6630(2)
_cell_length_c 7.9163(5)
_cell_measurement_reflns_used 2807
_cell_measurement_temperature 293
_cell_measurement_theta_max 76.3420
_cell_measurement_theta_min 5.6620
_cell_volume 695.78(6)
_computing_cell_refinement 'CrysAlisPro 1.171.39.45g (Rigaku OD, 2018)'
_computing_data_collection 'CrysAlisPro 1.171.39.45g (Rigaku OD, 2018)'
_computing_data_reduction 'CrysAlisPro 1.171.39.45g (Rigaku OD, 2018)'
_computing_molecular_graphics 'Olex2 (Dolomanov et al., 2009)'
_computing_publication_material 'Olex2 (Dolomanov et al., 2009)'
_computing_structure_refinement 'ShelXL (Sheldrick, 2015)'
_computing_structure_solution 'ShelXT (Sheldrick, 2015)'
_diffrn_ambient_environment N~2~
_diffrn_ambient_temperature 293
_diffrn_detector 'CCD plate'
_diffrn_detector_type HyPix
_diffrn_measured_fraction_theta_full 0.999
_diffrn_measured_fraction_theta_max 0.973
_diffrn_measurement_details
;
List of Runs (angles in degrees, time in seconds):

  # Type    Start    End  Width  t~exp~   \w     \q     \k     \f   Frames
--------------------------------------------------------------------------
  1  \w   -119.00 -56.00   0.50    0.05    --  -45.87-158.00 -70.00  126
  2  \w   -173.00 -86.00   0.50    0.06    -- -100.00-112.00 170.00  174
  3  \w   -139.00 -35.00   0.50    0.06    -- -100.00 158.00 -37.00  208
  4  \w     91.00 178.00   0.50    0.06    --  106.36  18.00  85.00  174
  5  \w    -94.00 -20.00   0.50    0.05    --  -45.87 125.00 -90.00  148
  6  \w     22.00 119.00   0.50    0.05    --   45.87  77.00-120.00  194
  7  \w   -124.00 -27.00   0.50    0.06    -- -100.00  77.00-180.00  194
  8  \w     33.00 121.00   0.50    0.06    --  106.36 -37.00-120.00  176
  9  \w     34.00 110.00   0.50    0.06    --  106.36 -99.00 120.00  152
 10  \w     92.00 178.00   0.50    0.06    --  106.36  37.00  90.00  172
 11  \w     73.00 119.00   0.50    0.05    --   45.87 125.00 -30.00   92
 12  \w     31.00 120.00   0.50    0.05    --   45.87  37.00  30.00  178
 13  \w     22.00 119.00   0.50    0.05    --   45.87  77.00 120.00  194
 14  \w   -174.00 -99.00   0.50    0.06    -- -100.00 -37.00-150.00  150
 15  \w     83.00 178.00   0.50    0.06    --  106.36  77.00   0.00  190
 16  \w     91.00 178.00   0.50    0.06    --  106.36  19.00 -60.00  174
;
_diffrn_measurement_device 'four-circle diffractometer'
_diffrn_measurement_device_type 'ROD, Synergy Custom system, HyPix'
_diffrn_measurement_method '\w scans'
_diffrn_orient_matrix_type 'CrysAlisPro convention (1999,Acta A55,543-557)'
_diffrn_orient_matrix_UB_11 -0.1517426000
_diffrn_orient_matrix_UB_12 0.0252830000
_diffrn_orient_matrix_UB_13 -0.1538207000
_diffrn_orient_matrix_UB_21 0.2224606000
_diffrn_orient_matrix_UB_22 0.0006022000
_diffrn_orient_matrix_UB_23 -0.1118019000
_diffrn_orient_matrix_UB_31 -0.0384268000
_diffrn_orient_matrix_UB_32 -0.0959839000
_diffrn_orient_matrix_UB_33 -0.0414648000
_diffrn_radiation_monochromator mirror
_diffrn_radiation_probe x-ray
_diffrn_radiation_type CuK\a
_diffrn_radiation_wavelength 1.54184
_diffrn_reflns_av_R_equivalents 0.0867
_diffrn_reflns_av_unetI/netI 0.0660
_diffrn_reflns_Laue_measured_fraction_full 0.999
_diffrn_reflns_Laue_measured_fraction_max 0.973
_diffrn_reflns_limit_h_max 14
_diffrn_reflns_limit_h_min -19
_diffrn_reflns_limit_k_max 7
_diffrn_reflns_limit_k_min -7
_diffrn_reflns_limit_l_max 9
_diffrn_reflns_limit_l_min -10
_diffrn_reflns_number 6063
_diffrn_reflns_point_group_measured_fraction_full 0.990
_diffrn_reflns_point_group_measured_fraction_max 0.942
_diffrn_reflns_theta_full 67.684
_diffrn_reflns_theta_max 76.865
_diffrn_reflns_theta_min 5.701
_diffrn_source 'Rotating-anode X-ray tube'
_diffrn_source_type 'Rigaku (Cu) X-ray Source'
_exptl_absorpt_coefficient_mu 0.817
_exptl_absorpt_correction_T_max 1.00000
_exptl_absorpt_correction_T_min 0.07896
_exptl_absorpt_correction_type multi-scan
_exptl_absorpt_process_details
;
CrysAlisPro 1.171.39.45g (Rigaku Oxford Diffraction, 2018)
Empirical absorption correction using spherical harmonics,
 implemented in SCALE3 ABSPACK scaling algorithm.
;
_exptl_crystal_colour colorless
_exptl_crystal_density_diffrn 1.395
_exptl_crystal_description plate
_exptl_crystal_F_000 304
_exptl_crystal_size_max 0.8
_exptl_crystal_size_mid 0.1
_exptl_crystal_size_min 0.05
_refine_diff_density_max 0.145
_refine_diff_density_min -0.228
_refine_diff_density_rms 0.052
_refine_ls_abs_structure_details
;
 Flack x determined using 443 quotients [(I+)-(I-)]/[(I+)+(I-)]
 (Parsons, Flack and Wagner, Acta Cryst. B69 (2013) 249-259).
;
_refine_ls_abs_structure_Flack -0.3(3)
_refine_ls_extinction_method none
_refine_ls_goodness_of_fit_ref 1.060
_refine_ls_hydrogen_treatment constr
_refine_ls_matrix_type full
_refine_ls_number_parameters 100
_refine_ls_number_reflns 1377
_refine_ls_number_restraints 1
_refine_ls_restrained_S_all 1.059
_refine_ls_R_factor_all 0.0620
_refine_ls_R_factor_gt 0.0523
_refine_ls_shift/su_max 0.004
_refine_ls_shift/su_mean 0.001
_refine_ls_structure_factor_coef Fsqd
_refine_ls_weighting_details 'w=1/[\s^2^(Fo^2^)+(0.0707P)^2^+0.0660P] where P=(Fo^2^+2Fc^2^)/3'
_refine_ls_weighting_scheme calc
_refine_ls_wR_factor_gt 0.1272
_refine_ls_wR_factor_ref 0.1393
_reflns_Friedel_coverage 0.795
_reflns_Friedel_fraction_full 0.979
_reflns_Friedel_fraction_max 0.905
_reflns_number_gt 1138
_reflns_number_total 1377
_reflns_threshold_expression 'I > 2\s(I)'
_cod_data_source_file cm0c04560_si_007.cif
_cod_data_source_block 032328_zkkform1straignt2room_rb
_cod_database_code 4003858
_shelx_shelxl_version_number 2018/1
_shelx_space_group_comment
;
The symmetry employed for this shelxl refinement is uniquely defined
by the following loop, which should always be used as a source of
symmetry information in preference to the above space-group names.
They are only intended as comments.
;
_reflns_odcompleteness_completeness 99.74
_reflns_odcompleteness_iscentric 1
_reflns_odcompleteness_theta 66.49
_olex2_refinement_description
;
1. Fixed Uiso
 At 1.2 times of:
  All C(H) groups
2.a Aromatic/amide H refined with riding coordinates:
 C3(H3), C2(H2), C6(H6), C9(H9), C7(H7), C8(H8)
;
_olex2_submission_special_instructions 'No special instructions were received'
_oxdiff_exptl_absorpt_empirical_details
;
Empirical correction (ABSPACK) includes:
- Absorption correction using spherical harmonics
- Frame scaling
;
_oxdiff_exptl_absorpt_empirical_full_max 7.009
_oxdiff_exptl_absorpt_empirical_full_min 0.293

loop_
_space_group_symop_operation_xyz
'x, y, z'
'-x, -y, z+1/2'
'x+1/2, -y, z'
'-x+1/2, y, z+1/2'

loop_
_atom_site_label
_atom_site_type_symbol
_atom_site_fract_x
_atom_site_fract_y
_atom_site_fract_z
_atom_site_U_iso_or_equiv
_atom_site_adp_type
_atom_site_occupancy
_atom_site_site_symmetry_order
_atom_site_calc_flag
_atom_site_refinement_flags_posn
_atom_site_refinement_flags_adp
_atom_site_refinement_flags_occupancy
_atom_site_disorder_assembly
_atom_site_disorder_group
O2 O 0.65391(16) 0.4989(4) 0.5799(3) 0.0545(6) Uani 1 1 d . . . . .
O1 O 0.78305(19) 0.4009(6) 0.6712(4) 0.0775(10) Uani 1 1 d . . . . .
C4 C 0.6299(2) 0.8553(6) 0.4215(4) 0.0453(8) Uani 1 1 d . . . . .
C5 C 0.5995(2) 0.6496(5) 0.4955(4) 0.0455(8) Uani 1 1 d . . . . .
C1 C 0.7410(3) 0.5444(6) 0.5932(5) 0.0554(9) Uani 1 1 d . . . . .
C3 C 0.7200(2) 0.9057(6) 0.4359(4) 0.0533(9) Uani 1 1 d . . . . .
H3 H 0.742221 1.042743 0.388146 0.064 Uiso 1 1 calc R . . . .
C2 C 0.7724(2) 0.7568(6) 0.5177(5) 0.0582(9) Uani 1 1 d . . . . .
H2 H 0.830778 0.792570 0.525524 0.070 Uiso 1 1 calc R . . . .
C6 C 0.5130(3) 0.5885(6) 0.4912(4) 0.0557(9) Uani 1 1 d . . . . .
H6 H 0.493669 0.451358 0.543576 0.067 Uiso 1 1 calc R . . . .
C9 C 0.5708(3) 0.9998(6) 0.3372(4) 0.0562(9) Uani 1 1 d . . . . .
H9 H 0.589554 1.138164 0.285681 0.067 Uiso 1 1 calc R . . . .
C7 C 0.4564(3) 0.7351(8) 0.4078(5) 0.0643(10) Uani 1 1 d . . . . .
H7 H 0.398146 0.696775 0.403617 0.077 Uiso 1 1 calc R . . . .
C8 C 0.4855(3) 0.9388(7) 0.3302(6) 0.0640(10) Uani 1 1 d . . . . .
H8 H 0.446780 1.035093 0.272695 0.077 Uiso 1 1 calc R . . . .

loop_
_atom_site_aniso_label
_atom_site_aniso_U_11
_atom_site_aniso_U_22
_atom_site_aniso_U_33
_atom_site_aniso_U_23
_atom_site_aniso_U_13
_atom_site_aniso_U_12
O2 0.0599(14) 0.0457(12) 0.0579(12) 0.0096(11) -0.0012(12) 0.0026(11)
O1 0.081(2) 0.0659(17) 0.086(2) 0.0089(17) -0.0176(19) 0.0207(15)
C4 0.056(2) 0.0409(16) 0.0390(14) -0.0025(13) 0.0020(15) 0.0009(14)
C5 0.055(2) 0.0422(17) 0.0396(15) -0.0015(13) 0.0004(15) 0.0036(14)
C1 0.060(2) 0.0545(17) 0.0521(18) -0.0007(19) -0.0045(18) 0.0082(18)
C3 0.061(2) 0.0477(17) 0.0513(18) -0.0025(16) 0.0003(17) -0.0099(16)
C2 0.056(2) 0.061(2) 0.0578(19) -0.0051(18) -0.0033(17) -0.0055(17)
C6 0.061(2) 0.0501(17) 0.0562(18) -0.0009(16) 0.0028(18) -0.0052(17)
C9 0.071(2) 0.0478(18) 0.0500(17) 0.0075(18) 0.004(2) 0.0065(17)
C7 0.056(2) 0.078(2) 0.0582(19) -0.003(2) -0.0015(18) 0.002(2)
C8 0.066(3) 0.069(2) 0.0571(19) 0.003(2) -0.004(2) 0.015(2)

loop_
_atom_type_symbol
_atom_type_description
_atom_type_scat_dispersion_real
_atom_type_scat_dispersion_imag
_atom_type_scat_source
C C 0.0181 0.0091 'International Tables Vol C Tables 4.2.6.8 and 6.1.1.4'
H H 0.0000 0.0000 'International Tables Vol C Tables 4.2.6.8 and 6.1.1.4'
O O 0.0492 0.0322 'International Tables Vol C Tables 4.2.6.8 and 6.1.1.4'

loop_
_geom_angle_atom_site_label_1
_geom_angle_atom_site_label_2
_geom_angle_atom_site_label_3
_geom_angle
_geom_angle_site_symmetry_1
_geom_angle_site_symmetry_3
_geom_angle_publ_flag
C5 O2 C1 121.5(3) . . ?
C5 C4 C3 117.7(3) . . ?
C5 C4 C9 118.1(3) . . ?
C9 C4 C3 124.2(3) . . ?
O2 C5 C4 121.3(3) . . ?
O2 C5 C6 116.8(3) . . ?
C4 C5 C6 121.9(3) . . ?
O2 C1 C2 117.4(3) . . ?
O1 C1 O2 116.2(3) . . ?
O1 C1 C2 126.4(4) . . ?
C4 C3 H3 119.8 . . ?
C2 C3 C4 120.5(3) . . ?
C2 C3 H3 119.8 . . ?
C1 C2 H2 119.2 . . ?
C3 C2 C1 121.6(3) . . ?
C3 C2 H2 119.2 . . ?
C5 C6 H6 120.7 . . ?
C7 C6 C5 118.6(3) . . ?
C7 C6 H6 120.7 . . ?
C4 C9 H9 119.8 . . ?
C8 C9 C4 120.4(3) . . ?
C8 C9 H9 119.8 . . ?
C6 C7 H7 119.8 . . ?
C6 C7 C8 120.5(4) . . ?
C8 C7 H7 119.8 . . ?
C9 C8 C7 120.5(4) . . ?
C9 C8 H8 119.7 . . ?
C7 C8 H8 119.7 . . ?

loop_
_geom_bond_atom_site_label_1
_geom_bond_atom_site_label_2
_geom_bond_distance
_geom_bond_site_symmetry_2
_geom_bond_publ_flag
O2 C5 1.374(4) . ?
O2 C1 1.380(5) . ?
O1 C1 1.211(4) . ?
C4 C5 1.387(4) . ?
C4 C3 1.432(5) . ?
C4 C9 1.398(4) . ?
C5 C6 1.387(5) . ?
C1 C2 1.429(5) . ?
C3 H3 0.9300 . ?
C3 C2 1.339(5) . ?
C2 H2 0.9300 . ?
C6 H6 0.9300 . ?
C6 C7 1.378(6) . ?
C9 H9 0.9300 . ?
C9 C8 1.370(5) . ?
C7 H7 0.9300 . ?
C7 C8 1.382(6) . ?
C8 H8 0.9300 . ?
